data_4038395
loop_
_publ_author_name
'Balamurugan, Gunasekaran'
'Ramesh, Rengan'
'Malecki, Jan Grzegorz'

_publ_section_title
;
 Nickel(II) - N&#x0245;N&#x0245;O Pincer Type Complexes Catalyzed
 N-alkylation of Amines with Alcohols via Hydrogen Auto Transfer Reaction.
;
_journal_name_full 'The Journal of organic chemistry'
_journal_paper_doi 10.1021/acs.joc.0c00530
_journal_year 2020
_chemical_formula_moiety 'C32 H28 N3 Ni O2 P'
_chemical_formula_sum 'C32 H28 N3 Ni O2 P'
_chemical_formula_weight 576.25
_space_group_crystal_system monoclinic
_space_group_IT_number 15
_space_group_name_Hall '-I 2ya'
_space_group_name_H-M_alt 'I 1 2/a 1'
_atom_sites_solution_hydrogens geom
_atom_sites_solution_primary heavy
_audit_creation_date 2019-07-22
_audit_creation_method
;
Olex2 1.2
(compiled 2018.05.29 svn.r3508 for OlexSys, GUI svn.r5506)
;
_cell_angle_alpha 90
_cell_angle_beta 105.831(3)
_cell_angle_gamma 90
_cell_formula_units_Z 8
_cell_length_a 18.6894(6)
_cell_length_b 12.8738(4)
_cell_length_c 25.5940(8)
_cell_measurement_reflns_used 7544
_cell_measurement_temperature 295(2)
_cell_measurement_theta_max 28.7930
_cell_measurement_theta_min 3.9880
_cell_volume 5924.4(3)
_computing_cell_refinement 'CrysAlisPro 1.171.40.56a (Rigaku OD, 2019)'
_computing_data_collection 'CrysAlisPro 1.171.40.56a (Rigaku OD, 2019)'
_computing_data_reduction 'CrysAlisPro 1.171.40.56a (Rigaku OD, 2019)'
_computing_molecular_graphics 'Olex2 (Dolomanov et al., 2009)'
_computing_publication_material 'Olex2 (Dolomanov et al., 2009)'
_computing_structure_refinement 'ShelXL (Sheldrick, 2015)'
_computing_structure_solution 'ShelXS (Sheldrick, 2008)'
_diffrn_ambient_temperature 295(2)
_diffrn_detector 'CCD plate'
_diffrn_detector_area_resol_mean 10.4015
_diffrn_detector_type Atlas
_diffrn_measured_fraction_theta_full 0.997
_diffrn_measured_fraction_theta_max 0.864
_diffrn_measurement_details
;
List of Runs (angles in degrees, time in seconds):

  # Type    Start    End  Width  t~exp~   \w     \q     \k     \f   Frames
--------------------------------------------------------------------------
  1  \w    -20.00  38.00   1.00   13.72    --   10.22  77.00  90.00   58
  2  \w     19.00  51.00   1.00   13.72    --   10.22 -99.00-150.00   32
  3  \w    -94.00 -14.00   1.00   13.72    --  -11.15   0.00-120.00   80
  4  \w     39.00  65.00   1.00   13.72    --  -11.15   0.00-120.00   26
  5  \w    -39.00 -10.00   1.00   13.72    --  -11.15  57.00 -60.00   29
;
_diffrn_measurement_device 'four-circle diffractometer'
_diffrn_measurement_device_type 'Xcalibur, Atlas, Gemini ultra'
_diffrn_measurement_method '\w scans'
_diffrn_orient_matrix_type 'CrysAlisPro convention (1999,Acta A55,543-557)'
_diffrn_orient_matrix_UB_11 -0.0256147000
_diffrn_orient_matrix_UB_12 -0.0407544000
_diffrn_orient_matrix_UB_13 -0.0100426000
_diffrn_orient_matrix_UB_21 -0.0245672000
_diffrn_orient_matrix_UB_22 0.0359008000
_diffrn_orient_matrix_UB_23 -0.0168887000
_diffrn_orient_matrix_UB_31 0.0172063000
_diffrn_orient_matrix_UB_32 -0.0093833000
_diffrn_orient_matrix_UB_33 -0.0210556000
_diffrn_radiation_monochromator graphite
_diffrn_radiation_probe x-ray
_diffrn_radiation_type MoK\a
_diffrn_radiation_wavelength 0.71073
_diffrn_reflns_av_R_equivalents 0.0226
_diffrn_reflns_av_unetI/netI 0.0280
_diffrn_reflns_Laue_measured_fraction_full 0.997
_diffrn_reflns_Laue_measured_fraction_max 0.864
_diffrn_reflns_limit_h_max 25
_diffrn_reflns_limit_h_min -19
_diffrn_reflns_limit_k_max 17
_diffrn_reflns_limit_k_min -12
_diffrn_reflns_limit_l_max 35
_diffrn_reflns_limit_l_min -30
_diffrn_reflns_number 17293
_diffrn_reflns_point_group_measured_fraction_full 0.997
_diffrn_reflns_point_group_measured_fraction_max 0.864
_diffrn_reflns_theta_full 25.242
_diffrn_reflns_theta_max 29.337
_diffrn_reflns_theta_min 3.387
_diffrn_source 'fine-focus sealed X-ray tube'
_diffrn_source_type 'Enhance (Mo) X-ray Source'
_exptl_absorpt_coefficient_mu 0.741
_exptl_absorpt_correction_T_max 1.00000
_exptl_absorpt_correction_T_min 0.56266
_exptl_absorpt_correction_type multi-scan
_exptl_absorpt_process_details
;
CrysAlisPro 1.171.40.56a (Rigaku Oxford Diffraction, 2019)
Empirical absorption correction using spherical harmonics,
 implemented in SCALE3 ABSPACK scaling algorithm.
;
_exptl_crystal_colour brown
_exptl_crystal_density_diffrn 1.292
_exptl_crystal_description plate
_exptl_crystal_F_000 2400
_exptl_crystal_size_max 0.34
_exptl_crystal_size_mid 0.18
_exptl_crystal_size_min 0.08
_refine_diff_density_max 0.335
_refine_diff_density_min -0.245
_refine_diff_density_rms 0.045
_refine_ls_extinction_method none
_refine_ls_goodness_of_fit_ref 1.047
_refine_ls_hydrogen_treatment constr
_refine_ls_matrix_type full
_refine_ls_number_parameters 354
_refine_ls_number_reflns 7025
_refine_ls_number_restraints 0
_refine_ls_restrained_S_all 1.047
_refine_ls_R_factor_all 0.0630
_refine_ls_R_factor_gt 0.0408
_refine_ls_shift/su_max 0.001
_refine_ls_shift/su_mean 0.000
_refine_ls_structure_factor_coef Fsqd
_refine_ls_weighting_details 'w=1/[\s^2^(Fo^2^)+(0.0436P)^2^+4.0968P] where P=(Fo^2^+2Fc^2^)/3'
_refine_ls_weighting_scheme calc
_refine_ls_wR_factor_gt 0.0932
_refine_ls_wR_factor_ref 0.1061
_reflns_Friedel_coverage 0.000
_reflns_number_gt 5289
_reflns_number_total 7025
_reflns_threshold_expression 'I > 2\s(I)'
_cod_data_source_file jo0c00530_si_003.cif
_cod_data_source_block nipk2
_cod_original_cell_volume 5924.4(4)
_cod_original_sg_symbol_H-M 'I 2/a'
_cod_database_code 4038395
_shelx_shelxl_version_number 2018/3
_chemical_oxdiff_formula 'C32 H28 N3 O1 P1 Ni1'
_shelx_space_group_comment
;
The symmetry employed for this shelxl refinement is uniquely defined
by the following loop, which should always be used as a source of
symmetry information in preference to the above space-group names.
They are only intended as comments.
;
_reflns_odcompleteness_completeness 99.68
_reflns_odcompleteness_iscentric 1
_reflns_odcompleteness_theta 26.32
_olex2_refinement_description
;
1. Fixed Uiso
 At 1.2 times of:
  All C(H) groups
 At 1.5 times of:
  All C(H,H,H) groups
2.a Aromatic/amide H refined with riding coordinates:
 C2(H2), C3(H3), C4(H4), C9(H9), C10(H10), C12(H12), C13(H13), C16(H16),
 C17(H17), C18(H18), C19(H19), C20(H20), C22(H22), C23(H23), C24(H24), C25(H25),
  C26(H26), C28(H28), C29(H29), C30(H30), C31(H31), C32(H32)
2.b Idealised Me refined as rotating group:
 C6(H6A,H6B,H6C), C14(H14A,H14B,H14C)
;
_olex2_submission_special_instructions 'No special instructions were received'
_oxdiff_exptl_absorpt_empirical_details
;
Empirical correction (ABSPACK) includes:
- Absorption correction using spherical harmonics
- Frame scaling
;
_oxdiff_exptl_absorpt_empirical_full_max 1.274
_oxdiff_exptl_absorpt_empirical_full_min 0.802

loop_
_space_group_symop_operation_xyz
'x, y, z'
'-x+1/2, y, -z'
'x+1/2, y+1/2, z+1/2'
'-x+1, y+1/2, -z+1/2'
'-x, -y, -z'
'x-1/2, -y, z'
'-x+1/2, -y+1/2, -z+1/2'
'x, -y+1/2, z+1/2'

loop_
_atom_site_label
_atom_site_type_symbol
_atom_site_fract_x
_atom_site_fract_y
_atom_site_fract_z
_atom_site_U_iso_or_equiv
_atom_site_adp_type
_atom_site_occupancy
_atom_site_site_symmetry_order
_atom_site_calc_flag
_atom_site_refinement_flags_posn
_atom_site_refinement_flags_adp
_atom_site_refinement_flags_occupancy
_atom_site_disorder_assembly
_atom_site_disorder_group
Ni1 Ni 0.20944(2) 0.38356(2) 0.39588(2) 0.04430(10) Uani 1 1 d . . . . .
P1 P 0.12252(3) 0.45610(4) 0.33003(2) 0.04214(14) Uani 1 1 d . . . . .
O1 O 0.25378(7) 0.50794(12) 0.42380(5) 0.0460(3) Uani 1 1 d . . . . .
O2 O 0.48389(10) 0.84016(17) 0.55442(8) 0.0752(5) Uani 1 1 d . . . . .
N1 N 0.18507(12) 0.24228(16) 0.38053(8) 0.0561(5) Uani 1 1 d . . . . .
N2 N 0.28984(10) 0.32836(15) 0.44755(7) 0.0491(4) Uani 1 1 d . . . . .
N3 N 0.33992(10) 0.39824(16) 0.47888(7) 0.0523(5) Uani 1 1 d . . . . .
C1 C 0.23730(15) 0.17716(19) 0.41295(10) 0.0575(6) Uani 1 1 d . . . . .
C2 C 0.21641(19) 0.0746(2) 0.40016(13) 0.0765(9) Uani 1 1 d . . . . .
H2 H 0.241834 0.015304 0.415854 0.092 Uiso 1 1 calc R . . . .
C3 C 0.1500(2) 0.0782(2) 0.35931(13) 0.0806(9) Uani 1 1 d . . . . .
H3 H 0.122551 0.021400 0.342445 0.097 Uiso 1 1 calc R . . . .
C4 C 0.13223(17) 0.1813(2) 0.34823(11) 0.0670(7) Uani 1 1 d . . . . .
H4 H 0.090210 0.205264 0.322434 0.080 Uiso 1 1 calc R . . . .
C5 C 0.29724(14) 0.2284(2) 0.45094(10) 0.0568(6) Uani 1 1 d . . . . .
C6 C 0.36133(16) 0.1753(2) 0.48967(12) 0.0754(8) Uani 1 1 d . . . . .
H6A H 0.395875 0.151935 0.470486 0.113 Uiso 1 1 calc GR . . . .
H6B H 0.343519 0.116881 0.505750 0.113 Uiso 1 1 calc GR . . . .
H6C H 0.385749 0.223194 0.517626 0.113 Uiso 1 1 calc GR . . . .
C7 C 0.31522(11) 0.49044(19) 0.46261(8) 0.0458(5) Uani 1 1 d . . . . .
C8 C 0.35792(11) 0.58300(18) 0.48717(8) 0.0445(5) Uani 1 1 d . . . . .
C9 C 0.32835(12) 0.6815(2) 0.47600(9) 0.0536(6) Uani 1 1 d . . . . .
H9 H 0.280469 0.688906 0.453239 0.064 Uiso 1 1 calc R . . . .
C10 C 0.36802(13) 0.7694(2) 0.49775(10) 0.0588(6) Uani 1 1 d . . . . .
H10 H 0.346758 0.834857 0.490053 0.071 Uiso 1 1 calc R . . . .
C11 C 0.43969(13) 0.7588(2) 0.53110(9) 0.0555(6) Uani 1 1 d . . . . .
C12 C 0.47040(13) 0.6611(2) 0.54184(9) 0.0598(6) Uani 1 1 d . . . . .
H12 H 0.518877 0.653935 0.563656 0.072 Uiso 1 1 calc R . . . .
C13 C 0.43037(12) 0.5744(2) 0.52076(8) 0.0531(6) Uani 1 1 d . . . . .
H13 H 0.451683 0.509031 0.528920 0.064 Uiso 1 1 calc R . . . .
C14 C 0.4530(2) 0.9399(3) 0.55001(17) 0.1027(11) Uani 1 1 d . . . . .
H14A H 0.440767 0.961979 0.512793 0.154 Uiso 1 1 calc GR . . . .
H14B H 0.488253 0.987257 0.572024 0.154 Uiso 1 1 calc GR . . . .
H14C H 0.408732 0.938764 0.562169 0.154 Uiso 1 1 calc GR . . . .
C15 C 0.13776(11) 0.59218(17) 0.31736(9) 0.0462(5) Uani 1 1 d . . . . .
C16 C 0.14671(12) 0.66307(19) 0.35979(9) 0.0526(5) Uani 1 1 d . . . . .
H16 H 0.144138 0.640152 0.393694 0.063 Uiso 1 1 calc R . . . .
C17 C 0.15925(15) 0.7662(2) 0.35220(12) 0.0663(7) Uani 1 1 d . . . . .
H17 H 0.165121 0.812569 0.380923 0.080 Uiso 1 1 calc R . . . .
C18 C 0.16317(19) 0.8012(2) 0.30249(15) 0.0845(9) Uani 1 1 d . . . . .
H18 H 0.172435 0.871043 0.297620 0.101 Uiso 1 1 calc R . . . .
C19 C 0.1535(2) 0.7338(3) 0.26040(14) 0.0990(11) Uani 1 1 d . . . . .
H19 H 0.155461 0.757889 0.226574 0.119 Uiso 1 1 calc R . . . .
C20 C 0.14071(19) 0.6294(2) 0.26728(11) 0.0796(9) Uani 1 1 d . . . . .
H20 H 0.134073 0.584034 0.238070 0.096 Uiso 1 1 calc R . . . .
C21 C 0.02845(11) 0.45265(18) 0.33737(9) 0.0486(5) Uani 1 1 d . . . . .
C22 C -0.02647(13) 0.5176(2) 0.30729(11) 0.0691(7) Uani 1 1 d . . . . .
H22 H -0.015601 0.564586 0.282938 0.083 Uiso 1 1 calc R . . . .
C23 C -0.09770(15) 0.5124(3) 0.31354(14) 0.0857(9) Uani 1 1 d . . . . .
H23 H -0.134622 0.555975 0.293295 0.103 Uiso 1 1 calc R . . . .
C24 C -0.11408(16) 0.4435(3) 0.34931(14) 0.0844(10) Uani 1 1 d . . . . .
H24 H -0.162091 0.440156 0.353162 0.101 Uiso 1 1 calc R . . . .
C25 C -0.06015(17) 0.3797(3) 0.37929(12) 0.0770(9) Uani 1 1 d . . . . .
H25 H -0.071405 0.333123 0.403680 0.092 Uiso 1 1 calc R . . . .
C26 C 0.01150(14) 0.3840(2) 0.37354(10) 0.0589(6) Uani 1 1 d . . . . .
H26 H 0.048171 0.340486 0.394155 0.071 Uiso 1 1 calc R . . . .
C27 C 0.11855(11) 0.39272(17) 0.26595(8) 0.0445(5) Uani 1 1 d . . . . .
C28 C 0.05397(13) 0.3551(2) 0.23095(9) 0.0588(6) Uani 1 1 d . . . . .
H28 H 0.008973 0.362220 0.239544 0.071 Uiso 1 1 calc R . . . .
C29 C 0.05601(15) 0.3067(3) 0.18304(10) 0.0745(8) Uani 1 1 d . . . . .
H29 H 0.012478 0.280391 0.159891 0.089 Uiso 1 1 calc R . . . .
C30 C 0.12166(16) 0.2975(2) 0.16959(10) 0.0717(8) Uani 1 1 d . . . . .
H30 H 0.122355 0.266593 0.136887 0.086 Uiso 1 1 calc R . . . .
C31 C 0.18605(15) 0.3333(2) 0.20387(10) 0.0685(7) Uani 1 1 d . . . . .
H31 H 0.230671 0.326398 0.194713 0.082 Uiso 1 1 calc R . . . .
C32 C 0.18497(13) 0.3800(2) 0.25243(9) 0.0574(6) Uani 1 1 d . . . . .
H32 H 0.229172 0.402961 0.276143 0.069 Uiso 1 1 calc R . . . .

loop_
_atom_site_aniso_label
_atom_site_aniso_U_11
_atom_site_aniso_U_22
_atom_site_aniso_U_33
_atom_site_aniso_U_23
_atom_site_aniso_U_13
_atom_site_aniso_U_12
Ni1 0.04803(16) 0.04126(17) 0.04706(16) 0.00501(12) 0.01884(12) 0.00615(12)
P1 0.0398(3) 0.0441(3) 0.0446(3) -0.0001(2) 0.0150(2) 0.0004(2)
O1 0.0413(7) 0.0471(9) 0.0481(8) 0.0061(7) 0.0097(6) 0.0071(7)
O2 0.0665(11) 0.0744(13) 0.0782(12) -0.0152(11) 0.0085(9) -0.0033(10)
N1 0.0699(12) 0.0461(11) 0.0591(11) 0.0030(9) 0.0288(10) 0.0041(10)
N2 0.0549(10) 0.0475(11) 0.0497(10) 0.0075(9) 0.0227(8) 0.0112(9)
N3 0.0497(10) 0.0596(13) 0.0491(10) 0.0125(9) 0.0162(8) 0.0148(9)
C1 0.0746(16) 0.0455(14) 0.0642(14) 0.0110(12) 0.0391(13) 0.0132(12)
C2 0.109(2) 0.0441(15) 0.093(2) 0.0118(15) 0.056(2) 0.0147(16)
C3 0.111(2) 0.0488(16) 0.093(2) -0.0090(16) 0.045(2) -0.0108(17)
C4 0.0832(18) 0.0493(15) 0.0740(16) -0.0023(13) 0.0306(14) -0.0050(14)
C5 0.0680(15) 0.0526(14) 0.0625(14) 0.0182(12) 0.0398(12) 0.0208(12)
C6 0.0822(18) 0.0678(19) 0.0845(18) 0.0321(15) 0.0367(15) 0.0331(15)
C7 0.0407(10) 0.0614(15) 0.0382(10) 0.0081(10) 0.0157(8) 0.0125(10)
C8 0.0407(10) 0.0576(13) 0.0377(10) 0.0049(9) 0.0147(8) 0.0068(10)
C9 0.0416(11) 0.0634(16) 0.0537(13) 0.0056(11) 0.0091(9) 0.0106(11)
C10 0.0543(13) 0.0586(16) 0.0637(14) 0.0040(12) 0.0166(11) 0.0117(12)
C11 0.0514(12) 0.0678(17) 0.0482(12) -0.0036(11) 0.0151(10) 0.0019(12)
C12 0.0476(12) 0.0784(19) 0.0471(12) -0.0016(12) 0.0022(10) 0.0094(13)
C13 0.0522(12) 0.0629(15) 0.0426(11) 0.0058(11) 0.0100(9) 0.0148(12)
C14 0.092(2) 0.064(2) 0.152(3) -0.016(2) 0.033(2) -0.0063(19)
C15 0.0420(11) 0.0454(12) 0.0521(12) 0.0055(10) 0.0141(9) 0.0042(9)
C16 0.0493(12) 0.0512(14) 0.0569(13) 0.0022(11) 0.0140(10) 0.0075(11)
C17 0.0698(16) 0.0465(15) 0.0809(18) -0.0036(13) 0.0178(14) 0.0038(13)
C18 0.104(2) 0.0465(16) 0.112(2) 0.0120(17) 0.045(2) 0.0018(16)
C19 0.159(3) 0.067(2) 0.085(2) 0.0268(18) 0.058(2) 0.005(2)
C20 0.127(3) 0.0568(18) 0.0618(16) 0.0061(13) 0.0368(17) 0.0001(17)
C21 0.0438(11) 0.0542(14) 0.0525(12) -0.0096(10) 0.0212(9) -0.0002(10)
C22 0.0506(13) 0.0723(19) 0.0885(18) 0.0014(15) 0.0259(13) 0.0092(13)
C23 0.0504(15) 0.097(3) 0.112(2) -0.015(2) 0.0264(16) 0.0132(16)
C24 0.0539(15) 0.114(3) 0.097(2) -0.042(2) 0.0413(16) -0.0141(18)
C25 0.0744(18) 0.101(2) 0.0704(17) -0.0220(16) 0.0448(15) -0.0247(17)
C26 0.0596(14) 0.0704(17) 0.0542(13) -0.0101(12) 0.0282(11) -0.0074(12)
C27 0.0429(11) 0.0478(12) 0.0445(11) -0.0008(9) 0.0148(9) 0.0000(9)
C28 0.0468(12) 0.0772(18) 0.0547(13) -0.0055(12) 0.0180(10) -0.0081(12)
C29 0.0669(16) 0.100(2) 0.0537(14) -0.0187(14) 0.0123(12) -0.0207(16)
C30 0.0785(18) 0.091(2) 0.0498(13) -0.0134(14) 0.0236(13) -0.0046(16)
C31 0.0613(15) 0.090(2) 0.0639(15) -0.0062(15) 0.0332(13) 0.0049(15)
C32 0.0438(11) 0.0766(18) 0.0540(13) -0.0083(12) 0.0169(10) -0.0006(12)

loop_
_atom_type_symbol
_atom_type_description
_atom_type_scat_dispersion_real
_atom_type_scat_dispersion_imag
_atom_type_scat_source
C C 0.0033 0.0016 'International Tables Vol C Tables 4.2.6.8 and 6.1.1.4'
H H 0.0000 0.0000 'International Tables Vol C Tables 4.2.6.8 and 6.1.1.4'
N N 0.0061 0.0033 'International Tables Vol C Tables 4.2.6.8 and 6.1.1.4'
Ni Ni 0.3393 1.1124 'International Tables Vol C Tables 4.2.6.8 and 6.1.1.4'
O O 0.0106 0.0060 'International Tables Vol C Tables 4.2.6.8 and 6.1.1.4'
P P 0.1023 0.0942 'International Tables Vol C Tables 4.2.6.8 and 6.1.1.4'

loop_
_geom_angle_atom_site_label_1
_geom_angle_atom_site_label_2
_geom_angle_atom_site_label_3
_geom_angle
_geom_angle_site_symmetry_1
_geom_angle_site_symmetry_3
_geom_angle_publ_flag
O1 Ni1 P1 95.02(5) . . ?
O1 Ni1 N1 165.50(8) . . ?
N1 Ni1 P1 99.40(7) . . ?
N2 Ni1 P1 173.79(6) . . ?
N2 Ni1 O1 82.29(8) . . ?
N2 Ni1 N1 83.21(9) . . ?
C15 P1 Ni1 115.22(7) . . ?
C15 P1 C21 104.17(10) . . ?
C21 P1 Ni1 116.25(8) . . ?
C27 P1 Ni1 109.90(7) . . ?
C27 P1 C15 103.99(10) . . ?
C27 P1 C21 106.25(10) . . ?
C7 O1 Ni1 110.43(14) . . ?
C11 O2 C14 118.7(2) . . ?
C1 N1 Ni1 111.65(18) . . ?
C4 N1 Ni1 141.26(19) . . ?
C4 N1 C1 107.1(2) . . ?
N3 N2 Ni1 116.92(14) . . ?
C5 N2 Ni1 118.71(18) . . ?
C5 N2 N3 124.3(2) . . ?
C7 N3 N2 106.42(17) . . ?
N1 C1 C2 109.2(3) . . ?
N1 C1 C5 115.1(2) . . ?
C2 C1 C5 135.7(3) . . ?
C3 C2 C1 106.3(3) . . ?
C4 C3 C2 107.7(3) . . ?
N1 C4 C3 109.7(3) . . ?
N2 C5 C1 111.3(2) . . ?
N2 C5 C6 123.3(3) . . ?
C1 C5 C6 125.3(2) . . ?
O1 C7 C8 116.24(19) . . ?
N3 C7 O1 123.9(2) . . ?
N3 C7 C8 119.82(19) . . ?
C9 C8 C7 120.90(19) . . ?
C9 C8 C13 117.8(2) . . ?
C13 C8 C7 121.3(2) . . ?
C8 C9 C10 121.8(2) . . ?
C9 C10 C11 119.3(2) . . ?
O2 C11 C10 124.2(2) . . ?
O2 C11 C12 116.3(2) . . ?
C12 C11 C10 119.5(2) . . ?
C13 C12 C11 120.8(2) . . ?
C12 C13 C8 120.8(2) . . ?
C16 C15 P1 118.91(17) . . ?
C20 C15 P1 123.14(19) . . ?
C20 C15 C16 117.9(2) . . ?
C17 C16 C15 120.8(2) . . ?
C18 C17 C16 120.3(3) . . ?
C19 C18 C17 119.8(3) . . ?
C18 C19 C20 120.7(3) . . ?
C15 C20 C19 120.4(3) . . ?
C22 C21 P1 121.28(18) . . ?
C26 C21 P1 119.40(18) . . ?
C26 C21 C22 119.3(2) . . ?
C21 C22 C23 119.8(3) . . ?
C24 C23 C22 120.4(3) . . ?
C25 C24 C23 120.1(2) . . ?
C24 C25 C26 120.2(3) . . ?
C21 C26 C25 120.2(3) . . ?
C28 C27 P1 123.88(16) . . ?
C28 C27 C32 118.7(2) . . ?
C32 C27 P1 117.39(16) . . ?
C27 C28 C29 120.1(2) . . ?
C30 C29 C28 120.4(2) . . ?
C31 C30 C29 120.3(2) . . ?
C30 C31 C32 119.9(2) . . ?
C31 C32 C27 120.6(2) . . ?

loop_
_geom_bond_atom_site_label_1
_geom_bond_atom_site_label_2
_geom_bond_distance
_geom_bond_site_symmetry_2
_geom_bond_publ_flag
Ni1 P1 2.2040(6) . ?
Ni1 O1 1.8542(16) . ?
Ni1 N1 1.890(2) . ?
Ni1 N2 1.8514(19) . ?
P1 C15 1.818(2) . ?
P1 C21 1.819(2) . ?
P1 C27 1.815(2) . ?
O1 C7 1.317(2) . ?
O2 C11 1.366(3) . ?
O2 C14 1.399(4) . ?
N1 C1 1.379(3) . ?
N1 C4 1.353(3) . ?
N2 N3 1.385(3) . ?
N2 C5 1.295(3) . ?
N3 C7 1.300(3) . ?
C1 C2 1.391(4) . ?
C1 C5 1.428(4) . ?
C2 C3 1.388(4) . ?
C3 C4 1.378(4) . ?
C5 C6 1.495(4) . ?
C7 C8 1.476(3) . ?
C8 C9 1.381(3) . ?
C8 C13 1.396(3) . ?
C9 C10 1.384(4) . ?
C10 C11 1.385(3) . ?
C11 C12 1.379(4) . ?
C12 C13 1.370(4) . ?
C15 C16 1.393(3) . ?
C15 C20 1.383(3) . ?
C16 C17 1.371(3) . ?
C17 C18 1.371(4) . ?
C18 C19 1.357(4) . ?
C19 C20 1.384(4) . ?
C21 C22 1.383(3) . ?
C21 C26 1.378(3) . ?
C22 C23 1.385(4) . ?
C23 C24 1.368(5) . ?
C24 C25 1.363(5) . ?
C25 C26 1.388(3) . ?
C27 C28 1.380(3) . ?
C27 C32 1.387(3) . ?
C28 C29 1.385(3) . ?
C29 C30 1.367(4) . ?
C30 C31 1.362(4) . ?
C31 C32 1.385(3) . ?
